data_7055966
loop_
_publ_author_name
'Dodds, Christopher A.'
'Hobday, Claire L.'
'Kennedy, Alan R.'
'McKellar, Scott C.'
'Smillie, Katy'
'Walls, Aiden'

_publ_section_title
;
 Ag(i) bipyridyl coordination polymers containing functional anions
;
_journal_issue 4
_journal_name_full 'New J. Chem.'
_journal_page_first 1574
_journal_paper_doi 10.1039/C6NJ03555H
_journal_volume 41
_journal_year 2017
_chemical_formula_sum 'C26.64 H21.14 Ag Cl2.72 N5.14 O2'
_chemical_formula_weight 649.66
_space_group_crystal_system triclinic
_space_group_IT_number 2
_space_group_name_Hall '-P 1'
_space_group_name_H-M_alt 'P -1'
_symmetry_space_group_name_Hall '-P 1'
_symmetry_space_group_name_H-M 'P -1'
_atom_sites_solution_hydrogens mixed
_audit_creation_method SHELXL-2014/7
_audit_update_record
;
2016-11-14 deposited with the CCDC.
2017-01-19 downloaded from the CCDC.
;
_cell_angle_alpha 95.438(2)
_cell_angle_beta 95.833(2)
_cell_angle_gamma 96.716(2)
_cell_formula_units_Z 4
_cell_length_a 6.81160(10)
_cell_length_b 13.5608(2)
_cell_length_c 28.7557(6)
_cell_measurement_reflns_used 21115
_cell_measurement_temperature 100(2)
_cell_measurement_theta_max 29.7620
_cell_measurement_theta_min 2.2310
_cell_volume 2608.96(8)
_computing_cell_refinement 'CrysAlisPro 1.171.38.41 (Rigaku OD, 2015)'
_computing_data_collection 'CrysAlisPro 1.171.38.41 (Rigaku OD, 2015)'
_computing_data_reduction 'CrysAlisPro 1.171.38.41 (Rigaku OD, 2015)'
_computing_structure_refinement 'SHELXL-2014/7 (Sheldrick, 2014)'
_computing_structure_solution SIR92
_diffrn_ambient_temperature 100(2)
_diffrn_measured_fraction_theta_full 0.984
_diffrn_measured_fraction_theta_max 0.981
_diffrn_measurement_device_type
;
dtrek-CrysAlisPro-abstract goniometer imported rigaku-d*trek images
;
_diffrn_radiation_type MoK\a
_diffrn_radiation_wavelength 0.71075
_diffrn_reflns_av_R_equivalents 0.0199
_diffrn_reflns_av_unetI/netI 0.0223
_diffrn_reflns_Laue_measured_fraction_full 0.984
_diffrn_reflns_Laue_measured_fraction_max 0.981
_diffrn_reflns_limit_h_max 8
_diffrn_reflns_limit_h_min -8
_diffrn_reflns_limit_k_max 17
_diffrn_reflns_limit_k_min -12
_diffrn_reflns_limit_l_max 37
_diffrn_reflns_limit_l_min -37
_diffrn_reflns_number 31146
_diffrn_reflns_point_group_measured_fraction_full 0.984
_diffrn_reflns_point_group_measured_fraction_max 0.981
_diffrn_reflns_theta_full 27.000
_diffrn_reflns_theta_max 27.486
_diffrn_reflns_theta_min 3.031
_diffrn_source 'fine-focus sealed X-ray tube'
_diffrn_source_type 'Enhance (Mo) X-ray Source'
_exptl_absorpt_coefficient_mu 1.087
_exptl_absorpt_correction_T_max 1.00000
_exptl_absorpt_correction_T_min 0.91259
_exptl_absorpt_correction_type multi-scan
_exptl_absorpt_process_details
;
CrysAlisPro 1.171.38.41 (Rigaku Oxford Diffraction, 2015)
Empirical absorption correction using spherical harmonics,
 implemented in SCALE3 ABSPACK scaling algorithm.
;
_exptl_crystal_colour yellow
_exptl_crystal_density_diffrn 1.654
_exptl_crystal_description block
_exptl_crystal_F_000 1305
_exptl_crystal_size_max 0.090
_exptl_crystal_size_mid 0.080
_exptl_crystal_size_min 0.040
_refine_diff_density_max 0.411
_refine_diff_density_min -0.269
_refine_diff_density_rms 0.065
_refine_ls_extinction_method none
_refine_ls_goodness_of_fit_ref 1.049
_refine_ls_hydrogen_treatment mixed
_refine_ls_matrix_type full
_refine_ls_number_parameters 711
_refine_ls_number_reflns 11757
_refine_ls_number_restraints 17
_refine_ls_restrained_S_all 1.048
_refine_ls_R_factor_all 0.0304
_refine_ls_R_factor_gt 0.0247
_refine_ls_shift/su_max 0.002
_refine_ls_shift/su_mean 0.000
_refine_ls_structure_factor_coef Fsqd
_refine_ls_weighting_details 'w=1/[\s^2^(Fo^2^)+(0.0217P)^2^+2.1725P] where P=(Fo^2^+2Fc^2^)/3'
_refine_ls_weighting_scheme calc
_refine_ls_wR_factor_gt 0.0546
_refine_ls_wR_factor_ref 0.0567
_reflns_Friedel_coverage 0.000
_reflns_number_gt 10506
_reflns_number_total 11757
_reflns_threshold_expression 'I > 2\s(I)'
_cod_data_source_file c6nj03555h2.cif
_cod_data_source_block 2016ncs0040ya
_cod_depositor_comments 'Adding full bibliography for 7055960--7055969.cif.'
_cod_database_code 7055966
_shelx_shelxl_version_number 2014/7
_shelx_space_group_comment
;
The symmetry employed for this shelxl refinement is uniquely defined
by the following loop, which should always be used as a source of
symmetry information in preference to the above space-group names.
They are only intended as comments.
;

loop_
_space_group_symop_operation_xyz
'x, y, z'
'-x, -y, -z'

loop_
_atom_site_label
_atom_site_type_symbol
_atom_site_fract_x
_atom_site_fract_y
_atom_site_fract_z
_atom_site_U_iso_or_equiv
_atom_site_adp_type
_atom_site_occupancy
_atom_site_site_symmetry_order
_atom_site_calc_flag
_atom_site_refinement_flags_posn
_atom_site_refinement_flags_adp
_atom_site_refinement_flags_occupancy
_atom_site_disorder_assembly
_atom_site_disorder_group
Ag1 Ag 0.13903(2) 0.47036(2) 0.96398(2) 0.01637(4) Uani 1 1 d . . . . .
Ag2 Ag 0.68848(2) -0.01166(2) 0.53021(2) 0.01886(4) Uani 1 1 d . . . . .
Cl1 Cl 0.42087(7) 0.49275(3) 0.86599(2) 0.01840(9) Uani 1 1 d . . . . .
Cl2 Cl 0.18911(9) 0.69747(4) 0.72187(2) 0.02788(12) Uani 1 1 d . . . . .
Cl3 Cl 1.08752(8) 0.03240(4) 0.65643(2) 0.02846(12) Uani 1 1 d . . . . .
Cl4 Cl 0.98702(7) 0.36422(3) 0.76783(2) 0.01835(9) Uani 1 1 d . . . . .
Cl5 Cl 0.76001(10) 0.78926(5) 0.75612(3) 0.0246(2) Uani 0.725(2) 1 d . . P A 1
Cl6 Cl 0.78376(19) 1.00661(10) 0.76568(5) 0.0354(3) Uani 0.725(2) 1 d . . P A 1
O1 O -0.0057(2) 0.53630(10) 0.89110(5) 0.0222(3) Uani 1 1 d . . . . .
O2 O -0.1417(2) 0.62007(10) 0.94754(5) 0.0217(3) Uani 1 1 d . . . . .
O3 O 0.6687(2) 0.09008(10) 0.60590(5) 0.0260(3) Uani 1 1 d . . . . .
O4 O 0.4182(2) 0.13022(10) 0.55800(5) 0.0241(3) Uani 1 1 d . . . . .
N1 N 0.0227(2) 0.31692(10) 0.93428(5) 0.0130(3) Uani 1 1 d . . . . .
N2 N -0.2601(2) -0.01349(11) 0.95301(6) 0.0152(3) Uani 1 1 d . . . . .
N3 N -0.3091(2) -0.07722(11) 0.98715(5) 0.0145(3) Uani 1 1 d . . . . .
N4 N -0.6590(2) -0.39979(11) 0.99811(5) 0.0141(3) Uani 1 1 d . . . . .
N5 N 0.1700(2) 0.62834(11) 0.81918(6) 0.0152(3) Uani 1 1 d D . . . .
H1N H 0.123(3) 0.5872(13) 0.8381(6) 0.018 Uiso 1 1 d D U . . .
N6 N 0.8604(2) 0.10114(11) 0.49566(6) 0.0159(3) Uani 1 1 d . . . . .
N7 N 1.2086(2) 0.43119(11) 0.50855(5) 0.0154(3) Uani 1 1 d . . . . .
N8 N 1.2916(2) 0.51090(11) 0.54259(5) 0.0157(3) Uani 1 1 d . . . . .
N9 N 1.5877(2) 0.85098(11) 0.56042(5) 0.0144(3) Uani 1 1 d . . . . .
N10 N 0.8968(2) 0.21424(11) 0.67926(6) 0.0162(3) Uani 1 1 d D . . . .
H2N H 0.844(3) 0.1617(11) 0.6606(6) 0.019 Uiso 1 1 d D U . . .
C1 C -0.0223(3) 0.24184(12) 0.96033(6) 0.0119(3) Uani 1 1 d . . . . .
H1 H 0.0047 0.2542 0.9936 0.014 Uiso 1 1 calc R U . . .
C2 C -0.1068(3) 0.14683(12) 0.94051(6) 0.0126(3) Uani 1 1 d . . . . .
C3 C -0.1377(3) 0.12821(13) 0.89152(6) 0.0152(4) Uani 1 1 d . . . . .
H3 H -0.1915 0.0636 0.8769 0.018 Uiso 1 1 calc R U . . .
C4 C -0.0891(3) 0.20474(14) 0.86466(7) 0.0178(4) Uani 1 1 d . . . . .
H4 H -0.1074 0.1936 0.8313 0.021 Uiso 1 1 calc R U . . .
C5 C -0.0126(3) 0.29862(13) 0.88748(7) 0.0156(4) Uani 1 1 d . . . . .
H5 H 0.0156 0.3519 0.8690 0.019 Uiso 1 1 calc R U . . .
C6 C -0.1659(3) 0.07074(12) 0.97109(6) 0.0129(3) Uani 1 1 d . . . . .
H6 H -0.1343 0.0839 1.0042 0.016 Uiso 1 1 calc R U . . .
C7 C -0.4174(3) -0.15708(13) 0.96822(6) 0.0143(4) Uani 1 1 d . . . . .
H7 H -0.4536 -0.1659 0.9352 0.017 Uiso 1 1 calc R U . . .
C8 C -0.4865(3) -0.23493(12) 0.99675(6) 0.0124(3) Uani 1 1 d . . . . .
C9 C -0.5933(3) -0.32408(13) 0.97466(7) 0.0140(4) Uani 1 1 d . . . . .
H9 H -0.6206 -0.3314 0.9414 0.017 Uiso 1 1 calc R U . . .
C10 C -0.6181(3) -0.38914(13) 1.04506(7) 0.0147(4) Uani 1 1 d . . . . .
H10 H -0.6615 -0.4430 1.0620 0.018 Uiso 1 1 calc R U . . .
C11 C -0.5148(3) -0.30260(13) 1.06999(7) 0.0151(4) Uani 1 1 d . . . . .
H11 H -0.4899 -0.2972 1.1033 0.018 Uiso 1 1 calc R U . . .
C12 C -0.4489(3) -0.22465(13) 1.04566(6) 0.0140(4) Uani 1 1 d . . . . .
H12 H -0.3787 -0.1647 1.0620 0.017 Uiso 1 1 calc R U . . .
C13 C -0.0945(3) 0.60742(13) 0.90690(7) 0.0156(4) Uani 1 1 d . . . . .
C14 C -0.1431(3) 0.68327(13) 0.87229(7) 0.0159(4) Uani 1 1 d . . . . .
H14A H -0.1967 0.6468 0.8413 0.019 Uiso 1 1 calc R U . . .
H14B H -0.2479 0.7210 0.8837 0.019 Uiso 1 1 calc R U . . .
C15 C 0.0361(3) 0.75619(13) 0.86627(6) 0.0144(4) Uani 1 1 d . . . . .
C16 C 0.1861(3) 0.72818(13) 0.83917(6) 0.0134(3) Uani 1 1 d . . . . .
C17 C 0.3443(3) 0.79949(14) 0.83296(7) 0.0166(4) Uani 1 1 d . . . . .
H17 H 0.4451 0.7807 0.8146 0.020 Uiso 1 1 calc R U . . .
C18 C 0.3558(3) 0.89735(14) 0.85326(7) 0.0207(4) Uani 1 1 d . . . . .
H18 H 0.4630 0.9453 0.8483 0.025 Uiso 1 1 calc R U . . .
C19 C 0.2120(3) 0.92528(14) 0.88058(7) 0.0228(4) Uani 1 1 d . . . . .
H19 H 0.2210 0.9919 0.8950 0.027 Uiso 1 1 calc R U . . .
C20 C 0.0537(3) 0.85493(14) 0.88685(7) 0.0195(4) Uani 1 1 d . . . . .
H20 H -0.0451 0.8745 0.9056 0.023 Uiso 1 1 calc R U . . .
C21 C 0.3132(3) 0.59237(13) 0.79264(6) 0.0144(4) Uani 1 1 d . . . . .
C22 C 0.4361(3) 0.52457(13) 0.80921(6) 0.0151(4) Uani 1 1 d . . . . .
C23 C 0.5701(3) 0.48156(14) 0.78311(7) 0.0194(4) Uani 1 1 d . . . . .
H23 H 0.6476 0.4345 0.7957 0.023 Uiso 1 1 calc R U . . .
C24 C 0.5895(3) 0.50811(15) 0.73850(7) 0.0230(4) Uani 1 1 d . . . . .
H24 H 0.6816 0.4799 0.7202 0.028 Uiso 1 1 calc R U . . .
C25 C 0.4736(3) 0.57612(15) 0.72064(7) 0.0231(4) Uani 1 1 d . . . . .
H25 H 0.4874 0.5953 0.6901 0.028 Uiso 1 1 calc R U . . .
C26 C 0.3377(3) 0.61636(14) 0.74709(7) 0.0187(4) Uani 1 1 d . . . . .
C27 C 0.9496(3) 0.18681(13) 0.52004(7) 0.0157(4) Uani 1 1 d . . . . .
H27 H 0.9588 0.1925 0.5534 0.019 Uiso 1 1 calc R U . . .
C28 C 1.0293(3) 0.26774(13) 0.49845(6) 0.0138(4) Uani 1 1 d . . . . .
C29 C 1.0129(3) 0.25921(13) 0.44951(7) 0.0163(4) Uani 1 1 d . . . . .
H29 H 1.0621 0.3136 0.4336 0.020 Uiso 1 1 calc R U . . .
C30 C 0.9241(3) 0.17046(14) 0.42440(7) 0.0173(4) Uani 1 1 d . . . . .
H30 H 0.9138 0.1626 0.3910 0.021 Uiso 1 1 calc R U . . .
C31 C 0.8505(3) 0.09327(13) 0.44855(7) 0.0173(4) Uani 1 1 d . . . . .
H31 H 0.7905 0.0323 0.4311 0.021 Uiso 1 1 calc R U . . .
C32 C 1.1249(3) 0.35833(13) 0.52755(7) 0.0147(4) Uani 1 1 d . . . . .
H32 H 1.1248 0.3630 0.5607 0.018 Uiso 1 1 calc R U . . .
C33 C 1.3583(3) 0.58788(13) 0.52388(6) 0.0141(4) Uani 1 1 d . . . . .
H33 H 1.3501 0.5864 0.4906 0.017 Uiso 1 1 calc R U . . .
C34 C 1.4477(3) 0.67869(13) 0.55399(6) 0.0140(4) Uani 1 1 d . . . . .
C35 C 1.5133(3) 0.76458(12) 0.53430(6) 0.0127(3) Uani 1 1 d . . . . .
H35 H 1.5053 0.7622 0.5010 0.015 Uiso 1 1 calc R U . . .
C36 C 1.6002(3) 0.85372(14) 0.60731(7) 0.0184(4) Uani 1 1 d . . . . .
H36 H 1.6513 0.9148 0.6259 0.022 Uiso 1 1 calc R U . . .
C37 C 1.5417(3) 0.77127(14) 0.62984(7) 0.0224(4) Uani 1 1 d . . . . .
H37 H 1.5548 0.7753 0.6632 0.027 Uiso 1 1 calc R U . . .
C38 C 1.4639(3) 0.68273(14) 0.60284(7) 0.0203(4) Uani 1 1 d . . . . .
H38 H 1.4219 0.6252 0.6175 0.024 Uiso 1 1 calc R U . . .
C39 C 0.5310(3) 0.14219(13) 0.59560(7) 0.0187(4) Uani 1 1 d . . . . .
C40 C 0.5094(3) 0.22837(14) 0.63269(7) 0.0180(4) Uani 1 1 d . . . . .
H40A H 0.3827 0.2552 0.6245 0.022 Uiso 1 1 calc R U . . .
H40B H 0.5049 0.2029 0.6638 0.022 Uiso 1 1 calc R U . . .
C41 C 0.6812(3) 0.31136(13) 0.63552(6) 0.0158(4) Uani 1 1 d . . . . .
C42 C 0.8699(3) 0.30330(13) 0.65901(6) 0.0147(4) Uani 1 1 d . . . . .
C43 C 1.0243(3) 0.38173(14) 0.66095(7) 0.0171(4) Uani 1 1 d . . . . .
H43 H 1.1517 0.3763 0.6766 0.021 Uiso 1 1 calc R U . . .
C44 C 0.9921(3) 0.46758(14) 0.64010(7) 0.0217(4) Uani 1 1 d . . . . .
H44 H 1.0972 0.5209 0.6420 0.026 Uiso 1 1 calc R U . . .
C45 C 0.8082(3) 0.47604(14) 0.61661(7) 0.0232(4) Uani 1 1 d . . . . .
H45 H 0.7870 0.5346 0.6021 0.028 Uiso 1 1 calc R U . . .
C46 C 0.6551(3) 0.39809(14) 0.61450(7) 0.0203(4) Uani 1 1 d . . . . .
H46 H 0.5291 0.4040 0.5983 0.024 Uiso 1 1 calc R U . . .
C47 C 1.0554(3) 0.20173(13) 0.71146(6) 0.0149(4) Uani 1 1 d . . . . .
C48 C 1.1581(3) 0.11795(14) 0.70610(7) 0.0192(4) Uani 1 1 d . . . . .
C49 C 1.3111(3) 0.09908(15) 0.73820(8) 0.0244(4) Uani 1 1 d . . . . .
H49 H 1.3740 0.0407 0.7331 0.029 Uiso 1 1 calc R U . . .
C50 C 1.3713(3) 0.16606(16) 0.77778(8) 0.0250(4) Uani 1 1 d . . . . .
H50 H 1.4786 0.1551 0.7997 0.030 Uiso 1 1 calc R U . . .
C51 C 1.2735(3) 0.24948(14) 0.78524(7) 0.0207(4) Uani 1 1 d . . . . .
H51 H 1.3138 0.2959 0.8124 0.025 Uiso 1 1 calc R U . . .
C52 C 1.1173(3) 0.26508(13) 0.75316(6) 0.0156(4) Uani 1 1 d . . . . .
C53 C 0.9204(8) 0.9038(3) 0.7657(2) 0.0270(11) Uani 0.725(2) 1 d . . P A 1
H53A H 1.0035 0.9074 0.7963 0.032 Uiso 0.725(2) 1 calc R U P A 1
H53B H 1.0101 0.9068 0.7407 0.032 Uiso 0.725(2) 1 calc R U P A 1
C54 C 0.8068(14) 0.9509(10) 0.7699(3) 0.032(2) Uani 0.275(2) 1 d . U P A 2
N11 N 0.7188(17) 1.0109(9) 0.7800(4) 0.043(3) Uani 0.275(2) 1 d . U P A 2
C55 C 0.909(3) 0.8689(11) 0.7566(6) 0.044(4) Uani 0.275(2) 1 d . U P A 2
H55A H 1.0349 0.8736 0.7770 0.066 Uiso 0.275(2) 1 calc R U P A 2
H55B H 0.9360 0.8703 0.7239 0.066 Uiso 0.275(2) 1 calc R U P A 2
H55C H 0.8266 0.8063 0.7599 0.066 Uiso 0.275(2) 1 calc R U P A 2

loop_
_atom_site_aniso_label
_atom_site_aniso_U_11
_atom_site_aniso_U_22
_atom_site_aniso_U_33
_atom_site_aniso_U_23
_atom_site_aniso_U_13
_atom_site_aniso_U_12
Ag1 0.01812(7) 0.00997(6) 0.01951(8) -0.00048(5) 0.00330(6) -0.00387(5)
Ag2 0.02063(8) 0.01062(7) 0.02456(8) 0.00415(5) 0.00318(6) -0.00352(5)
Cl1 0.0207(2) 0.0226(2) 0.0135(2) 0.00594(17) 0.00293(17) 0.00581(18)
Cl2 0.0410(3) 0.0302(3) 0.0176(2) 0.0092(2) 0.0054(2) 0.0188(2)
Cl3 0.0362(3) 0.0211(2) 0.0263(3) -0.0094(2) 0.0010(2) 0.0080(2)
Cl4 0.0233(2) 0.0179(2) 0.0141(2) -0.00155(17) 0.00237(17) 0.00668(17)
Cl5 0.0237(4) 0.0259(4) 0.0236(4) 0.0040(3) 0.0014(3) 0.0004(3)
Cl6 0.0325(6) 0.0266(5) 0.0488(7) 0.0004(5) 0.0106(5) 0.0084(5)
O1 0.0259(8) 0.0182(7) 0.0261(8) 0.0076(6) 0.0100(6) 0.0078(6)
O2 0.0293(8) 0.0194(7) 0.0150(7) 0.0013(5) 0.0029(6) -0.0028(6)
O3 0.0354(9) 0.0159(7) 0.0239(8) -0.0040(6) -0.0057(6) 0.0038(6)
O4 0.0312(8) 0.0210(7) 0.0166(7) 0.0005(6) -0.0028(6) -0.0049(6)
N1 0.0124(7) 0.0098(7) 0.0168(8) 0.0017(6) 0.0031(6) -0.0004(5)
N2 0.0165(8) 0.0130(7) 0.0169(8) 0.0045(6) 0.0052(6) -0.0004(6)
N3 0.0161(8) 0.0118(7) 0.0163(8) 0.0046(6) 0.0045(6) 0.0002(6)
N4 0.0131(7) 0.0114(7) 0.0174(8) 0.0026(6) 0.0015(6) -0.0006(6)
N5 0.0200(8) 0.0122(7) 0.0150(8) 0.0027(6) 0.0070(6) 0.0032(6)
N6 0.0144(8) 0.0117(7) 0.0210(8) 0.0005(6) 0.0029(6) -0.0008(6)
N7 0.0174(8) 0.0111(7) 0.0162(8) -0.0007(6) 0.0006(6) -0.0014(6)
N8 0.0173(8) 0.0115(7) 0.0165(8) -0.0008(6) 0.0005(6) -0.0022(6)
N9 0.0142(8) 0.0111(7) 0.0174(8) 0.0014(6) 0.0016(6) -0.0005(6)
N10 0.0222(8) 0.0112(7) 0.0137(8) 0.0007(6) -0.0017(6) -0.0004(6)
C1 0.0111(8) 0.0122(8) 0.0126(8) 0.0025(7) 0.0018(7) 0.0015(6)
C2 0.0115(8) 0.0105(8) 0.0160(9) 0.0023(7) 0.0026(7) 0.0013(6)
C3 0.0176(9) 0.0120(8) 0.0155(9) -0.0002(7) 0.0035(7) -0.0007(7)
C4 0.0227(10) 0.0167(9) 0.0133(9) 0.0018(7) 0.0035(7) -0.0010(7)
C5 0.0178(9) 0.0139(8) 0.0154(9) 0.0042(7) 0.0046(7) -0.0004(7)
C6 0.0123(8) 0.0109(8) 0.0158(9) 0.0021(7) 0.0028(7) 0.0009(6)
C7 0.0165(9) 0.0132(8) 0.0135(9) 0.0018(7) 0.0034(7) 0.0013(7)
C8 0.0112(8) 0.0114(8) 0.0155(9) 0.0021(7) 0.0038(7) 0.0021(6)
C9 0.0146(9) 0.0123(8) 0.0150(9) 0.0013(7) 0.0033(7) 0.0006(7)
C10 0.0118(8) 0.0153(8) 0.0181(9) 0.0080(7) 0.0021(7) 0.0016(7)
C11 0.0133(9) 0.0171(9) 0.0145(9) 0.0035(7) -0.0010(7) 0.0013(7)
C12 0.0111(8) 0.0126(8) 0.0175(9) 0.0012(7) -0.0001(7) 0.0004(6)
C13 0.0136(9) 0.0141(8) 0.0173(9) 0.0015(7) -0.0006(7) -0.0035(7)
C14 0.0151(9) 0.0164(8) 0.0170(9) 0.0035(7) 0.0036(7) 0.0026(7)
C15 0.0167(9) 0.0139(8) 0.0129(9) 0.0034(7) 0.0000(7) 0.0024(7)
C16 0.0179(9) 0.0122(8) 0.0099(8) 0.0021(6) -0.0019(7) 0.0032(7)
C17 0.0177(9) 0.0192(9) 0.0135(9) 0.0039(7) 0.0018(7) 0.0028(7)
C18 0.0211(10) 0.0181(9) 0.0212(10) 0.0031(8) -0.0003(8) -0.0028(7)
C19 0.0315(11) 0.0118(9) 0.0237(10) -0.0014(8) 0.0009(9) 0.0017(8)
C20 0.0250(10) 0.0173(9) 0.0174(9) 0.0008(7) 0.0048(8) 0.0069(8)
C21 0.0171(9) 0.0123(8) 0.0131(9) -0.0010(7) 0.0022(7) 0.0001(7)
C22 0.0174(9) 0.0156(8) 0.0115(8) 0.0011(7) 0.0014(7) -0.0010(7)
C23 0.0200(10) 0.0183(9) 0.0210(10) 0.0031(8) 0.0030(8) 0.0061(7)
C24 0.0264(11) 0.0250(10) 0.0198(10) 0.0010(8) 0.0086(8) 0.0082(8)
C25 0.0328(12) 0.0258(10) 0.0130(9) 0.0041(8) 0.0085(8) 0.0063(9)
C26 0.0259(10) 0.0166(9) 0.0148(9) 0.0021(7) 0.0029(8) 0.0065(8)
C27 0.0162(9) 0.0122(8) 0.0181(9) 0.0017(7) 0.0007(7) -0.0001(7)
C28 0.0114(8) 0.0111(8) 0.0181(9) -0.0001(7) 0.0013(7) 0.0004(6)
C29 0.0155(9) 0.0139(8) 0.0196(9) 0.0021(7) 0.0044(7) -0.0007(7)
C30 0.0166(9) 0.0182(9) 0.0161(9) -0.0033(7) 0.0048(7) -0.0001(7)
C31 0.0132(9) 0.0142(8) 0.0231(10) -0.0039(7) 0.0032(7) 0.0001(7)
C32 0.0154(9) 0.0127(8) 0.0154(9) 0.0008(7) 0.0016(7) -0.0002(7)
C33 0.0150(9) 0.0136(8) 0.0134(9) 0.0010(7) 0.0010(7) 0.0012(7)
C34 0.0139(9) 0.0112(8) 0.0161(9) 0.0011(7) 0.0008(7) -0.0009(6)
C35 0.0125(8) 0.0117(8) 0.0137(9) 0.0010(7) 0.0014(7) 0.0012(6)
C36 0.0199(10) 0.0138(8) 0.0190(10) -0.0019(7) -0.0015(8) -0.0024(7)
C37 0.0311(11) 0.0212(10) 0.0121(9) 0.0017(8) -0.0011(8) -0.0050(8)
C38 0.0274(11) 0.0143(9) 0.0173(10) 0.0052(7) -0.0006(8) -0.0054(8)
C39 0.0253(10) 0.0122(8) 0.0167(9) 0.0023(7) 0.0022(8) -0.0065(7)
C40 0.0203(10) 0.0172(9) 0.0154(9) 0.0003(7) 0.0010(8) -0.0005(7)
C41 0.0228(10) 0.0130(8) 0.0107(8) -0.0017(7) 0.0026(7) 0.0007(7)
C42 0.0220(10) 0.0122(8) 0.0096(8) -0.0007(7) 0.0037(7) 0.0017(7)
C43 0.0197(10) 0.0178(9) 0.0135(9) -0.0002(7) 0.0046(7) -0.0004(7)
C44 0.0303(11) 0.0150(9) 0.0188(10) 0.0007(7) 0.0074(8) -0.0037(8)
C45 0.0374(12) 0.0149(9) 0.0179(10) 0.0045(8) 0.0051(9) 0.0021(8)
C46 0.0266(11) 0.0183(9) 0.0160(9) 0.0010(7) 0.0004(8) 0.0056(8)
C47 0.0163(9) 0.0149(8) 0.0137(9) 0.0032(7) 0.0037(7) 0.0003(7)
C48 0.0227(10) 0.0172(9) 0.0174(9) -0.0012(7) 0.0052(8) 0.0015(7)
C49 0.0219(10) 0.0217(10) 0.0307(12) 0.0003(9) 0.0035(9) 0.0092(8)
C50 0.0214(10) 0.0285(11) 0.0252(11) 0.0039(9) -0.0023(8) 0.0079(8)
C51 0.0217(10) 0.0224(10) 0.0170(9) -0.0003(8) 0.0010(8) 0.0022(8)
C52 0.0182(9) 0.0152(8) 0.0143(9) 0.0021(7) 0.0049(7) 0.0029(7)
C53 0.0205(18) 0.027(3) 0.032(3) 0.006(2) -0.0022(16) -0.001(2)
C54 0.033(5) 0.039(6) 0.028(4) 0.006(4) 0.002(3) 0.016(4)
N11 0.027(6) 0.051(6) 0.050(7) -0.002(5) -0.011(4) 0.017(4)
C55 0.052(9) 0.046(9) 0.036(7) 0.003(7) -0.004(6) 0.030(7)

loop_
_atom_type_symbol
_atom_type_description
_atom_type_scat_dispersion_real
_atom_type_scat_dispersion_imag
_atom_type_scat_source
Ag Ag -0.8971 1.1015 'International Tables Vol C Tables 4.2.6.8 and 6.1.1.4'
Cl Cl 0.1484 0.1585 'International Tables Vol C Tables 4.2.6.8 and 6.1.1.4'
O O 0.0106 0.0060 'International Tables Vol C Tables 4.2.6.8 and 6.1.1.4'
N N 0.0061 0.0033 'International Tables Vol C Tables 4.2.6.8 and 6.1.1.4'
C C 0.0033 0.0016 'International Tables Vol C Tables 4.2.6.8 and 6.1.1.4'
H H 0.0000 0.0000 'International Tables Vol C Tables 4.2.6.8 and 6.1.1.4'

loop_
_geom_angle_atom_site_label_1
_geom_angle_atom_site_label_2
_geom_angle_atom_site_label_3
_geom_angle
_geom_angle_site_symmetry_1
_geom_angle_site_symmetry_3
N4 Ag1 N1 161.53(6) 1_665 .
N4 Ag1 O1 101.77(5) 1_665 .
N1 Ag1 O1 90.43(5) . .
N4 Ag1 Ag1 85.01(4) 1_665 2_567
N1 Ag1 Ag1 106.00(4) . 2_567
O1 Ag1 Ag1 102.61(3) . 2_567
N6 Ag2 N9 163.36(6) . 1_445
N6 Ag2 O3 98.78(5) . .
N9 Ag2 O3 90.74(5) 1_445 .
N6 Ag2 Ag2 91.32(4) . 2_656
N9 Ag2 Ag2 99.52(4) 1_445 2_656
O3 Ag2 Ag2 104.45(3) . 2_656
C13 O1 Ag1 103.62(12) . .
C39 O3 Ag2 103.12(12) . .
C5 N1 C1 118.39(15) . .
C5 N1 Ag1 117.59(12) . .
C1 N1 Ag1 123.96(12) . .
C6 N2 N3 112.58(15) . .
C7 N3 N2 110.91(15) . .
C9 N4 C10 117.98(15) . .
C9 N4 Ag1 122.42(12) . 1_445
C10 N4 Ag1 119.09(12) . 1_445
C21 N5 C16 122.68(16) . .
C21 N5 H1N 114.3(14) . .
C16 N5 H1N 111.3(14) . .
C31 N6 C27 118.23(16) . .
C31 N6 Ag2 119.98(12) . .
C27 N6 Ag2 120.87(13) . .
C32 N7 N8 111.36(15) . .
C33 N8 N7 112.03(15) . .
C36 N9 C35 118.40(16) . .
C36 N9 Ag2 118.13(12) . 1_665
C35 N9 Ag2 123.47(12) . 1_665
C47 N10 C42 125.31(15) . .
C47 N10 H2N 116.5(14) . .
C42 N10 H2N 111.8(14) . .
N1 C1 C2 122.61(16) . .
N1 C1 H1 118.7 . .
C2 C1 H1 118.7 . .
C1 C2 C3 118.24(16) . .
C1 C2 C6 119.68(16) . .
C3 C2 C6 122.05(16) . .
C4 C3 C2 119.25(16) . .
C4 C3 H3 120.4 . .
C2 C3 H3 120.4 . .
C3 C4 C5 118.63(17) . .
C3 C4 H4 120.7 . .
C5 C4 H4 120.7 . .
N1 C5 C4 122.80(17) . .
N1 C5 H5 118.6 . .
C4 C5 H5 118.6 . .
N2 C6 C2 119.72(17) . .
N2 C6 H6 120.1 . .
C2 C6 H6 120.1 . .
N3 C7 C8 120.88(17) . .
N3 C7 H7 119.6 . .
C8 C7 H7 119.6 . .
C12 C8 C9 117.89(16) . .
C12 C8 C7 122.71(16) . .
C9 C8 C7 119.39(16) . .
N4 C9 C8 123.20(17) . .
N4 C9 H9 118.4 . .
C8 C9 H9 118.4 . .
N4 C10 C11 122.69(17) . .
N4 C10 H10 118.7 . .
C11 C10 H10 118.7 . .
C12 C11 C10 119.02(17) . .
C12 C11 H11 120.5 . .
C10 C11 H11 120.5 . .
C11 C12 C8 119.20(16) . .
C11 C12 H12 120.4 . .
C8 C12 H12 120.4 . .
O2 C13 O1 125.23(17) . .
O2 C13 C14 118.92(16) . .
O1 C13 C14 115.85(17) . .
C15 C14 C13 112.86(15) . .
C15 C14 H14A 109.0 . .
C13 C14 H14A 109.0 . .
C15 C14 H14B 109.0 . .
C13 C14 H14B 109.0 . .
H14A C14 H14B 107.8 . .
C20 C15 C16 118.23(17) . .
C20 C15 C14 120.00(17) . .
C16 C15 C14 121.75(16) . .
C17 C16 N5 122.25(17) . .
C17 C16 C15 119.58(16) . .
N5 C16 C15 118.17(16) . .
C18 C17 C16 120.77(18) . .
C18 C17 H17 119.6 . .
C16 C17 H17 119.6 . .
C19 C18 C17 120.22(19) . .
C19 C18 H18 119.9 . .
C17 C18 H18 119.9 . .
C18 C19 C20 119.42(18) . .
C18 C19 H19 120.3 . .
C20 C19 H19 120.3 . .
C19 C20 C15 121.77(19) . .
C19 C20 H20 119.1 . .
C15 C20 H20 119.1 . .
C22 C21 C26 114.86(17) . .
C22 C21 N5 121.61(16) . .
C26 C21 N5 123.45(17) . .
C23 C22 C21 123.84(17) . .
C23 C22 Cl1 117.99(14) . .
C21 C22 Cl1 118.17(14) . .
C24 C23 C22 119.05(18) . .
C24 C23 H23 120.5 . .
C22 C23 H23 120.5 . .
C23 C24 C25 119.47(19) . .
C23 C24 H24 120.3 . .
C25 C24 H24 120.3 . .
C24 C25 C26 120.30(18) . .
C24 C25 H25 119.9 . .
C26 C25 H25 119.9 . .
C25 C26 C21 122.45(18) . .
C25 C26 Cl2 118.20(15) . .
C21 C26 Cl2 119.33(15) . .
N6 C27 C28 122.76(18) . .
N6 C27 H27 118.6 . .
C28 C27 H27 118.6 . .
C29 C28 C27 118.22(16) . .
C29 C28 C32 122.40(16) . .
C27 C28 C32 119.38(17) . .
C30 C29 C28 119.07(17) . .
C30 C29 H29 120.5 . .
C28 C29 H29 120.5 . .
C29 C30 C31 119.09(18) . .
C29 C30 H30 120.5 . .
C31 C30 H30 120.5 . .
N6 C31 C30 122.60(17) . .
N6 C31 H31 118.7 . .
C30 C31 H31 118.7 . .
N7 C32 C28 120.29(17) . .
N7 C32 H32 119.9 . .
C28 C32 H32 119.9 . .
N8 C33 C34 119.65(17) . .
N8 C33 H33 120.2 . .
C34 C33 H33 120.2 . .
C35 C34 C38 118.02(16) . .
C35 C34 C33 120.51(17) . .
C38 C34 C33 121.44(16) . .
N9 C35 C34 122.72(17) . .
N9 C35 H35 118.6 . .
C34 C35 H35 118.6 . .
N9 C36 C37 122.69(17) . .
N9 C36 H36 118.7 . .
C37 C36 H36 118.7 . .
C36 C37 C38 118.72(18) . .
C36 C37 H37 120.6 . .
C38 C37 H37 120.6 . .
C37 C38 C34 119.43(17) . .
C37 C38 H38 120.3 . .
C34 C38 H38 120.3 . .
O4 C39 O3 125.33(18) . .
O4 C39 C40 118.84(18) . .
O3 C39 C40 115.81(16) . .
C41 C40 C39 111.16(16) . .
C41 C40 H40A 109.4 . .
C39 C40 H40A 109.4 . .
C41 C40 H40B 109.4 . .
C39 C40 H40B 109.4 . .
H40A C40 H40B 108.0 . .
C46 C41 C42 118.37(17) . .
C46 C41 C40 120.06(17) . .
C42 C41 C40 121.57(16) . .
C43 C42 C41 119.78(17) . .
C43 C42 N10 122.10(17) . .
C41 C42 N10 118.11(16) . .
C44 C43 C42 120.23(18) . .
C44 C43 H43 119.9 . .
C42 C43 H43 119.9 . .
C45 C44 C43 120.54(18) . .
C45 C44 H44 119.7 . .
C43 C44 H44 119.7 . .
C44 C45 C46 119.27(18) . .
C44 C45 H45 120.4 . .
C46 C45 H45 120.4 . .
C45 C46 C41 121.80(19) . .
C45 C46 H46 119.1 . .
C41 C46 H46 119.1 . .
N10 C47 C52 124.13(16) . .
N10 C47 C48 121.23(17) . .
C52 C47 C48 114.46(17) . .
C49 C48 C47 123.80(18) . .
C49 C48 Cl3 118.02(15) . .
C47 C48 Cl3 118.18(15) . .
C50 C49 C48 119.31(18) . .
C50 C49 H49 120.3 . .
C48 C49 H49 120.3 . .
C49 C50 C51 119.42(19) . .
C49 C50 H50 120.3 . .
C51 C50 H50 120.3 . .
C52 C51 C50 120.03(18) . .
C52 C51 H51 120.0 . .
C50 C51 H51 120.0 . .
C51 C52 C47 122.90(17) . .
C51 C52 Cl4 117.20(14) . .
C47 C52 Cl4 119.80(14) . .
Cl6 C53 Cl5 111.2(3) . .
Cl6 C53 H53A 109.4 . .
Cl5 C53 H53A 109.4 . .
Cl6 C53 H53B 109.4 . .
Cl5 C53 H53B 109.4 . .
H53A C53 H53B 108.0 . .
N11 C54 C55 176.3(15) . .
C54 C55 H55A 109.5 . .
C54 C55 H55B 109.5 . .
H55A C55 H55B 109.5 . .
C54 C55 H55C 109.5 . .
H55A C55 H55C 109.5 . .
H55B C55 H55C 109.5 . .

loop_
_geom_bond_atom_site_label_1
_geom_bond_atom_site_label_2
_geom_bond_distance
_geom_bond_site_symmetry_2
Ag1 N4 2.1881(15) 1_665
Ag1 N1 2.1970(14) .
Ag1 O1 2.5109(14) .
Ag1 Ag1 3.0597(3) 2_567
Ag2 N6 2.1918(16) .
Ag2 N9 2.1964(15) 1_445
Ag2 O3 2.4887(14) .
Ag2 Ag2 3.0164(3) 2_656
Cl1 C22 1.7377(19) .
Cl2 C26 1.7386(19) .
Cl3 C48 1.741(2) .
Cl4 C52 1.7380(18) .
Cl5 C53 1.773(5) .
Cl6 C53 1.765(5) .
O1 C13 1.270(2) .
O2 C13 1.245(2) .
O3 C39 1.267(2) .
O4 C39 1.247(2) .
N1 C5 1.337(2) .
N1 C1 1.345(2) .
N2 C6 1.279(2) .
N2 N3 1.408(2) .
N3 C7 1.278(2) .
N4 C9 1.340(2) .
N4 C10 1.341(2) .
N4 Ag1 2.1881(15) 1_445
N5 C21 1.401(2) .
N5 C16 1.407(2) .
N5 H1N 0.872(9) .
N6 C31 1.343(2) .
N6 C27 1.343(2) .
N7 C32 1.278(2) .
N7 N8 1.411(2) .
N8 C33 1.277(2) .
N9 C36 1.339(2) .
N9 C35 1.346(2) .
N9 Ag2 2.1964(15) 1_665
N10 C47 1.387(2) .
N10 C42 1.412(2) .
N10 H2N 0.868(9) .
C1 C2 1.392(2) .
C1 H1 0.9500 .
C2 C3 1.397(3) .
C2 C6 1.465(2) .
C3 C4 1.381(3) .
C3 H3 0.9500 .
C4 C5 1.393(3) .
C4 H4 0.9500 .
C5 H5 0.9500 .
C6 H6 0.9500 .
C7 C8 1.461(2) .
C7 H7 0.9500 .
C8 C12 1.394(3) .
C8 C9 1.396(2) .
C9 H9 0.9500 .
C10 C11 1.390(3) .
C10 H10 0.9500 .
C11 C12 1.379(3) .
C11 H11 0.9500 .
C12 H12 0.9500 .
C13 C14 1.538(3) .
C14 C15 1.513(3) .
C14 H14A 0.9900 .
C14 H14B 0.9900 .
C15 C20 1.398(2) .
C15 C16 1.412(3) .
C16 C17 1.399(3) .
C17 C18 1.388(3) .
C17 H17 0.9500 .
C18 C19 1.381(3) .
C18 H18 0.9500 .
C19 C20 1.392(3) .
C19 H19 0.9500 .
C20 H20 0.9500 .
C21 C22 1.398(3) .
C21 C26 1.400(3) .
C22 C23 1.385(3) .
C23 C24 1.380(3) .
C23 H23 0.9500 .
C24 C25 1.384(3) .
C24 H24 0.9500 .
C25 C26 1.385(3) .
C25 H25 0.9500 .
C27 C28 1.394(3) .
C27 H27 0.9500 .
C28 C29 1.393(3) .
C28 C32 1.463(2) .
C29 C30 1.383(2) .
C29 H29 0.9500 .
C30 C31 1.384(3) .
C30 H30 0.9500 .
C31 H31 0.9500 .
C32 H32 0.9500 .
C33 C34 1.467(2) .
C33 H33 0.9500 .
C34 C35 1.390(2) .
C34 C38 1.393(3) .
C35 H35 0.9500 .
C36 C37 1.383(3) .
C36 H36 0.9500 .
C37 C38 1.384(3) .
C37 H37 0.9500 .
C38 H38 0.9500 .
C39 C40 1.536(3) .
C40 C41 1.516(3) .
C40 H40A 0.9900 .
C40 H40B 0.9900 .
C41 C46 1.394(3) .
C41 C42 1.411(3) .
C42 C43 1.398(3) .
C43 C44 1.389(3) .
C43 H43 0.9500 .
C44 C45 1.384(3) .
C44 H44 0.9500 .
C45 C46 1.388(3) .
C45 H45 0.9500 .
C46 H46 0.9500 .
C47 C52 1.404(3) .
C47 C48 1.406(3) .
C48 C49 1.384(3) .
C49 C50 1.382(3) .
C49 H49 0.9500 .
C50 C51 1.389(3) .
C50 H50 0.9500 .
C51 C52 1.385(3) .
C51 H51 0.9500 .
C53 H53A 0.9900 .
C53 H53B 0.9900 .
C54 N11 1.100(16) .
C54 C55 1.422(15) .
C55 H55A 0.9800 .
C55 H55B 0.9800 .
C55 H55C 0.9800 .

loop_
_geom_torsion_atom_site_label_1
_geom_torsion_atom_site_label_2
_geom_torsion_atom_site_label_3
_geom_torsion_atom_site_label_4
_geom_torsion
_geom_torsion_site_symmetry_1
C6 N2 N3 C7 174.47(16) .
C32 N7 N8 C33 -173.54(17) .
C5 N1 C1 C2 -1.1(3) .
Ag1 N1 C1 C2 176.07(13) .
N1 C1 C2 C3 2.8(3) .
N1 C1 C2 C6 -175.38(16) .
C1 C2 C3 C4 -1.8(3) .
C6 C2 C3 C4 176.33(17) .
C2 C3 C4 C5 -0.7(3) .
C1 N1 C5 C4 -1.7(3) .
Ag1 N1 C5 C4 -179.02(14) .
C3 C4 C5 N1 2.6(3) .
N3 N2 C6 C2 -178.84(15) .
C1 C2 C6 N2 173.55(17) .
C3 C2 C6 N2 -4.6(3) .
N2 N3 C7 C8 179.79(15) .
N3 C7 C8 C12 3.7(3) .
N3 C7 C8 C9 -175.69(17) .
C10 N4 C9 C8 -0.6(3) .
Ag1 N4 C9 C8 171.14(13) 1_445
C12 C8 C9 N4 -0.6(3) .
C7 C8 C9 N4 178.85(17) .
C9 N4 C10 C11 1.3(3) .
Ag1 N4 C10 C11 -170.68(14) 1_445
N4 C10 C11 C12 -0.8(3) .
C10 C11 C12 C8 -0.4(3) .
C9 C8 C12 C11 1.1(3) .
C7 C8 C12 C11 -178.35(17) .
Ag1 O1 C13 O2 -17.5(2) .
Ag1 O1 C13 C14 161.73(12) .
O2 C13 C14 C15 102.0(2) .
O1 C13 C14 C15 -77.3(2) .
C13 C14 C15 C20 -105.86(19) .
C13 C14 C15 C16 75.8(2) .
C21 N5 C16 C17 1.6(3) .
C21 N5 C16 C15 -178.46(16) .
C20 C15 C16 C17 -1.2(3) .
C14 C15 C16 C17 177.18(16) .
C20 C15 C16 N5 178.88(16) .
C14 C15 C16 N5 -2.7(2) .
N5 C16 C17 C18 -179.88(17) .
C15 C16 C17 C18 0.2(3) .
C16 C17 C18 C19 1.0(3) .
C17 C18 C19 C20 -1.2(3) .
C18 C19 C20 C15 0.1(3) .
C16 C15 C20 C19 1.0(3) .
C14 C15 C20 C19 -177.36(18) .
C16 N5 C21 C22 111.1(2) .
C16 N5 C21 C26 -72.5(2) .
C26 C21 C22 C23 -1.3(3) .
N5 C21 C22 C23 175.38(18) .
C26 C21 C22 Cl1 178.37(14) .
N5 C21 C22 Cl1 -4.9(2) .
C21 C22 C23 C24 1.7(3) .
Cl1 C22 C23 C24 -177.94(16) .
C22 C23 C24 C25 -0.6(3) .
C23 C24 C25 C26 -0.8(3) .
C24 C25 C26 C21 1.2(3) .
C24 C25 C26 Cl2 -177.39(16) .
C22 C21 C26 C25 -0.2(3) .
N5 C21 C26 C25 -176.79(19) .
C22 C21 C26 Cl2 178.39(14) .
N5 C21 C26 Cl2 1.8(3) .
C31 N6 C27 C28 0.9(3) .
Ag2 N6 C27 C28 -168.09(14) .
N6 C27 C28 C29 0.8(3) .
N6 C27 C28 C32 -179.75(16) .
C27 C28 C29 C30 -1.9(3) .
C32 C28 C29 C30 178.71(17) .
C28 C29 C30 C31 1.3(3) .
C27 N6 C31 C30 -1.5(3) .
Ag2 N6 C31 C30 167.54(14) .
C29 C30 C31 N6 0.5(3) .
N8 N7 C32 C28 -179.92(15) .
C29 C28 C32 N7 -4.5(3) .
C27 C28 C32 N7 176.11(17) .
N7 N8 C33 C34 179.15(15) .
N8 C33 C34 C35 -177.19(17) .
N8 C33 C34 C38 0.8(3) .
C36 N9 C35 C34 0.5(3) .
Ag2 N9 C35 C34 -179.13(13) 1_665
C38 C34 C35 N9 -1.2(3) .
C33 C34 C35 N9 176.82(16) .
C35 N9 C36 C37 0.7(3) .
Ag2 N9 C36 C37 -179.64(16) 1_665
N9 C36 C37 C38 -1.1(3) .
C36 C37 C38 C34 0.4(3) .
C35 C34 C38 C37 0.7(3) .
C33 C34 C38 C37 -177.32(19) .
Ag2 O3 C39 O4 9.7(2) .
Ag2 O3 C39 C40 -168.43(13) .
O4 C39 C40 C41 -107.6(2) .
O3 C39 C40 C41 70.7(2) .
C39 C40 C41 C46 102.4(2) .
C39 C40 C41 C42 -77.4(2) .
C46 C41 C42 C43 0.4(3) .
C40 C41 C42 C43 -179.78(17) .
C46 C41 C42 N10 -178.49(17) .
C40 C41 C42 N10 1.3(3) .
C47 N10 C42 C43 15.4(3) .
C47 N10 C42 C41 -165.70(17) .
C41 C42 C43 C44 0.4(3) .
N10 C42 C43 C44 179.25(17) .
C42 C43 C44 C45 -0.9(3) .
C43 C44 C45 C46 0.7(3) .
C44 C45 C46 C41 0.2(3) .
C42 C41 C46 C45 -0.7(3) .
C40 C41 C46 C45 179.51(18) .
C42 N10 C47 C52 52.2(3) .
C42 N10 C47 C48 -133.0(2) .
N10 C47 C48 C49 -176.81(19) .
C52 C47 C48 C49 -1.5(3) .
N10 C47 C48 Cl3 2.7(3) .
C52 C47 C48 Cl3 178.01(14) .
C47 C48 C49 C50 -1.0(3) .
Cl3 C48 C49 C50 179.51(17) .
C48 C49 C50 C51 1.8(3) .
C49 C50 C51 C52 -0.1(3) .
C50 C51 C52 C47 -2.6(3) .
C50 C51 C52 Cl4 173.83(16) .
N10 C47 C52 C51 178.46(18) .
C48 C47 C52 C51 3.3(3) .
N10 C47 C52 Cl4 2.1(3) .
C48 C47 C52 Cl4 -173.07(14) .
